data_2219337
loop_
_publ_author_name
'Choi, Hong Dae'
'Seo, Pil Ja'
'Son, Byeng Wha'
'Lee, Uk'

_publ_section_title
;
 2-Methyl-3-phenylsulfonyl-5-propyl-1-benzofuran
;
_journal_coeditor_code GW2046
_journal_issue 9
_journal_name_full 'Acta Crystallographica Section E'
_journal_page_first o1761
_journal_paper_doi 10.1107/S1600536808025786
_journal_volume 64
_journal_year 2008
_chemical_formula_iupac 'C18 H18 O3 S'
_chemical_formula_moiety 'C18 H18 O3 S'
_chemical_formula_sum 'C18 H18 O3 S'
_chemical_formula_weight 314.38
_chemical_name_systematic
;
2-Methyl-3-phenylsulfonyl-5-propyl-1-benzofuran
;
_space_group_IT_number 14
_symmetry_cell_setting monoclinic
_symmetry_space_group_name_Hall '-P 2yn'
_symmetry_space_group_name_H-M 'P 1 21/n 1'
_atom_sites_solution_hydrogens geom
_atom_sites_solution_primary direct
_atom_sites_solution_secondary difmap
_cell_angle_alpha 90.00
_cell_angle_beta 102.669(2)
_cell_angle_gamma 90.00
_cell_formula_units_Z 4
_cell_length_a 7.2712(9)
_cell_length_b 17.583(2)
_cell_length_c 12.788(2)
_cell_measurement_reflns_used 3769
_cell_measurement_temperature 173(2)
_cell_measurement_theta_max 28.25
_cell_measurement_theta_min 2.36
_cell_volume 1595.1(4)
_computing_cell_refinement 'SAINT (Bruker, 2001)'
_computing_data_collection 'SMART (Bruker, 2001)'
_computing_data_reduction 'SAINT (Bruker, 2001)'
_computing_molecular_graphics
;
ORTEP-3 (Farrugia, 1997) and DIAMOND (Brandenburg, 1998)
;
_computing_publication_material 'SHELXL97 (Sheldrick, 2008)'
_computing_structure_refinement 'SHELXL97 (Sheldrick, 2008)'
_computing_structure_solution 'SHELXS97 (Sheldrick, 2008)'
_diffrn_ambient_temperature 173(2)
_diffrn_detector_area_resol_mean 10.0
_diffrn_measured_fraction_theta_full 0.999
_diffrn_measured_fraction_theta_max 0.999
_diffrn_measurement_device_type 'Bruker SMART CCD'
_diffrn_measurement_method '\f and \w'
_diffrn_radiation_monochromator graphite
_diffrn_radiation_source 'fine-focus sealed tube'
_diffrn_radiation_type MoK\a
_diffrn_radiation_wavelength 0.71073
_diffrn_reflns_av_R_equivalents 0.0526
_diffrn_reflns_av_sigmaI/netI 0.0399
_diffrn_reflns_limit_h_max 5
_diffrn_reflns_limit_h_min -8
_diffrn_reflns_limit_k_max 21
_diffrn_reflns_limit_k_min -21
_diffrn_reflns_limit_l_max 15
_diffrn_reflns_limit_l_min -13
_diffrn_reflns_number 8966
_diffrn_reflns_theta_full 26.00
_diffrn_reflns_theta_max 26.00
_diffrn_reflns_theta_min 2.00
_diffrn_standards_number 0
_exptl_absorpt_coefficient_mu 0.213
_exptl_absorpt_correction_type none
_exptl_crystal_colour colourless
_exptl_crystal_density_diffrn 1.309
_exptl_crystal_density_method 'not measured'
_exptl_crystal_description block
_exptl_crystal_F_000 664
_exptl_crystal_size_max 0.40
_exptl_crystal_size_mid 0.40
_exptl_crystal_size_min 0.30
_refine_diff_density_max 0.356
_refine_diff_density_min -0.371
_refine_ls_extinction_method none
_refine_ls_goodness_of_fit_ref 1.119
_refine_ls_hydrogen_treatment constr
_refine_ls_matrix_type full
_refine_ls_number_parameters 200
_refine_ls_number_reflns 3125
_refine_ls_number_restraints 0
_refine_ls_restrained_S_all 1.119
_refine_ls_R_factor_all 0.0550
_refine_ls_R_factor_gt 0.0446
_refine_ls_shift/su_max 0.001
_refine_ls_shift/su_mean 0.000
_refine_ls_structure_factor_coef Fsqd
_refine_ls_weighting_details 'calc w = 1/[\s^2^(Fo^2^)+(0.0731P)^2^+0.5558P] where P=(Fo^2^+2Fc^2^)/3'
_refine_ls_weighting_scheme calc
_refine_ls_wR_factor_gt 0.1197
_refine_ls_wR_factor_ref 0.1350
_reflns_number_gt 2606
_reflns_number_total 3125
_reflns_threshold_expression I>2\s(I)
_cod_data_source_file gw2046.cif
_cod_data_source_block I
_cod_original_sg_symbol_Hall -P_2yn
_cod_original_sg_symbol_H-M 'P 21/n'
_cod_database_code 2219337
_cod_database_fobs_code 2219337

loop_
_symmetry_equiv_pos_as_xyz
'x, y, z'
'-x+1/2, y+1/2, -z+1/2'
'-x, -y, -z'
'x-1/2, -y-1/2, z-1/2'

loop_
_atom_site_type_symbol
_atom_site_label
_atom_site_fract_x
_atom_site_fract_y
_atom_site_fract_z
_atom_site_U_iso_or_equiv
_atom_site_adp_type
_atom_site_calc_flag
_atom_site_refinement_flags
_atom_site_occupancy
S S 0.61553(7) 0.71791(3) 0.30885(4) 0.02750(18) Uani d . 1
O O1 0.7452(2) 0.52071(8) 0.44838(12) 0.0335(4) Uani d . 1
O O2 0.7324(2) 0.76700(8) 0.38556(12) 0.0367(4) Uani d . 1
O O3 0.4196(2) 0.73668(9) 0.27128(12) 0.0359(4) Uani d . 1
C C1 0.6276(3) 0.62641(11) 0.36076(15) 0.0258(4) Uani d . 1
C C2 0.4937(3) 0.56569(11) 0.32516(16) 0.0266(4) Uani d . 1
C C3 0.3214(3) 0.55783(13) 0.25182(16) 0.0310(5) Uani d . 1
H H3 0.2625 0.6007 0.2131 0.037 Uiso calc R 1
C C4 0.2374(3) 0.48657(13) 0.23632(17) 0.0347(5) Uani d . 1
C C5 0.3257(3) 0.42403(13) 0.29533(19) 0.0403(6) Uani d . 1
H H5 0.2669 0.3756 0.2839 0.048 Uiso calc R 1
C C6 0.4948(3) 0.43051(12) 0.36937(19) 0.0380(5) Uani d . 1
H H6 0.5528 0.3880 0.4094 0.046 Uiso calc R 1
C C7 0.5749(3) 0.50211(12) 0.38205(16) 0.0300(5) Uani d . 1
C C8 0.7750(3) 0.59641(12) 0.43314(16) 0.0304(5) Uani d . 1
C C9 0.7172(3) 0.71003(11) 0.19608(16) 0.0276(4) Uani d . 1
C C10 0.6070(3) 0.68438(12) 0.09947(17) 0.0327(5) Uani d . 1
H H10 0.4781 0.6717 0.0939 0.039 Uiso calc R 1
C C11 0.6880(4) 0.67762(13) 0.01194(18) 0.0403(6) Uani d . 1
H H11 0.6144 0.6603 -0.0546 0.048 Uiso calc R 1
C C12 0.8757(4) 0.69593(13) 0.0204(2) 0.0407(6) Uani d . 1
H H12 0.9304 0.6910 -0.0402 0.049 Uiso calc R 1
C C13 0.9842(3) 0.72143(13) 0.1167(2) 0.0393(5) Uani d . 1
H H13 1.1129 0.7341 0.1218 0.047 Uiso calc R 1
C C14 0.9063(3) 0.72851(12) 0.20576(18) 0.0339(5) Uani d . 1
H H14 0.9804 0.7457 0.2722 0.041 Uiso calc R 1
C C15 0.0537(3) 0.47675(16) 0.1550(2) 0.0445(6) Uani d . 1
H H15A 0.0473 0.5158 0.0986 0.053 Uiso calc R 1
H H15B 0.0549 0.4264 0.1205 0.053 Uiso calc R 1
C C16 -0.1198(4) 0.4823(2) 0.1979(2) 0.0575(8) Uani d . 1
H H16A -0.1251 0.5334 0.2296 0.069 Uiso calc R 1
H H16B -0.1129 0.4444 0.2558 0.069 Uiso calc R 1
C C17 -0.2983(3) 0.46938(15) 0.1141(2) 0.0463(6) Uani d . 1
H H17A -0.2957 0.4185 0.0833 0.056 Uiso calc R 1
H H17B -0.3080 0.5076 0.0573 0.056 Uiso calc R 1
H H17C -0.4074 0.4737 0.1472 0.056 Uiso calc R 1
C C18 0.9566(3) 0.62697(14) 0.4949(2) 0.0458(6) Uani d . 1
H H18A 1.0596 0.6087 0.4633 0.069 Uiso calc R 1
H H18B 0.9770 0.6097 0.5695 0.069 Uiso calc R 1
H H18C 0.9532 0.6827 0.4929 0.069 Uiso calc R 1

loop_
_atom_site_aniso_label
_atom_site_aniso_U_11
_atom_site_aniso_U_22
_atom_site_aniso_U_33
_atom_site_aniso_U_12
_atom_site_aniso_U_13
_atom_site_aniso_U_23
S 0.0294(3) 0.0218(3) 0.0307(3) 0.00328(19) 0.0053(2) -0.00131(19)
O1 0.0344(8) 0.0271(7) 0.0364(8) 0.0002(6) 0.0022(6) 0.0050(6)
O2 0.0446(9) 0.0263(7) 0.0377(8) -0.0017(7) 0.0059(7) -0.0062(6)
O3 0.0323(9) 0.0338(8) 0.0409(9) 0.0094(7) 0.0069(7) 0.0003(7)
C1 0.0277(10) 0.0236(9) 0.0264(10) 0.0004(8) 0.0063(8) -0.0003(8)
C2 0.0277(10) 0.0266(10) 0.0274(10) -0.0005(8) 0.0099(8) -0.0029(8)
C3 0.0278(11) 0.0360(11) 0.0302(11) 0.0009(9) 0.0088(8) -0.0021(9)
C4 0.0314(12) 0.0418(12) 0.0340(11) -0.0063(9) 0.0143(9) -0.0110(9)
C5 0.0435(14) 0.0326(11) 0.0490(14) -0.0125(10) 0.0193(11) -0.0104(10)
C6 0.0452(14) 0.0271(11) 0.0440(13) -0.0023(10) 0.0148(11) 0.0019(9)
C7 0.0314(11) 0.0293(10) 0.0302(10) -0.0010(8) 0.0088(9) -0.0002(8)
C8 0.0327(11) 0.0259(10) 0.0312(10) 0.0002(9) 0.0042(9) 0.0008(8)
C9 0.0314(11) 0.0202(9) 0.0309(11) 0.0037(8) 0.0065(8) 0.0043(8)
C10 0.0315(11) 0.0325(11) 0.0327(11) -0.0003(9) 0.0040(9) 0.0041(9)
C11 0.0518(15) 0.0368(12) 0.0314(11) -0.0026(11) 0.0074(10) 0.0025(9)
C12 0.0534(15) 0.0316(11) 0.0427(13) 0.0031(11) 0.0228(11) 0.0062(10)
C13 0.0343(12) 0.0323(11) 0.0545(14) 0.0007(9) 0.0165(11) 0.0067(10)
C14 0.0324(12) 0.0280(10) 0.0399(12) -0.0006(9) 0.0045(9) 0.0018(9)
C15 0.0374(13) 0.0589(15) 0.0392(13) -0.0113(11) 0.0130(10) -0.0187(11)
C16 0.0352(14) 0.096(2) 0.0409(14) 0.0089(14) 0.0068(11) -0.0107(14)
C17 0.0322(13) 0.0517(15) 0.0532(15) 0.0029(11) 0.0057(11) -0.0032(12)
C18 0.0391(13) 0.0368(12) 0.0523(14) -0.0034(10) -0.0103(11) 0.0062(11)

loop_
_atom_type_symbol
_atom_type_description
_atom_type_scat_dispersion_real
_atom_type_scat_dispersion_imag
_atom_type_scat_source
C C 0.0033 0.0016 'International Tables Vol C Tables 4.2.6.8 and 6.1.1.4'
H H 0.0000 0.0000 'International Tables Vol C Tables 4.2.6.8 and 6.1.1.4'
O O 0.0106 0.0060 'International Tables Vol C Tables 4.2.6.8 and 6.1.1.4'
S S 0.1246 0.1234 'International Tables Vol C Tables 4.2.6.8 and 6.1.1.4'

loop_
_geom_angle_atom_site_label_1
_geom_angle_atom_site_label_2
_geom_angle_atom_site_label_3
_geom_angle
O2 S O3 118.98(9)
O2 S C1 108.86(9)
O3 S C1 107.68(10)
O2 S C9 108.30(10)
O3 S C9 107.87(9)
C1 S C9 104.17(9)
C8 O1 C7 106.97(15)
C8 C1 C2 107.64(18)
C8 C1 S 125.89(16)
C2 C1 S 126.07(15)
C7 C2 C3 119.09(19)
C7 C2 C1 104.40(18)
C3 C2 C1 136.49(19)
C4 C3 C2 119.1(2)
C4 C3 H3 120.4
C2 C3 H3 120.4
C3 C4 C5 119.6(2)
C3 C4 C15 119.7(2)
C5 C4 C15 120.7(2)
C6 C5 C4 122.4(2)
C6 C5 H5 118.8
C4 C5 H5 118.8
C7 C6 C5 116.4(2)
C7 C6 H6 121.8
C5 C6 H6 121.8
O1 C7 C6 126.0(2)
O1 C7 C2 110.60(18)
C6 C7 C2 123.4(2)
C1 C8 O1 110.39(18)
C1 C8 C18 134.4(2)
O1 C8 C18 115.24(18)
C14 C9 C10 121.3(2)
C14 C9 S 119.47(16)
C10 C9 S 119.19(17)
C11 C10 C9 118.9(2)
C11 C10 H10 120.6
C9 C10 H10 120.6
C10 C11 C12 120.4(2)
C10 C11 H11 119.8
C12 C11 H11 119.8
C13 C12 C11 120.4(2)
C13 C12 H12 119.8
C11 C12 H12 119.8
C12 C13 C14 120.3(2)
C12 C13 H13 119.8
C14 C13 H13 119.8
C13 C14 C9 118.7(2)
C13 C14 H14 120.6
C9 C14 H14 120.6
C16 C15 C4 115.6(2)
C16 C15 H15A 108.4
C4 C15 H15A 108.4
C16 C15 H15B 108.4
C4 C15 H15B 108.4
H15A C15 H15B 107.4
C15 C16 C17 113.4(2)
C15 C16 H16A 108.9
C17 C16 H16A 108.9
C15 C16 H16B 108.9
C17 C16 H16B 108.9
H16A C16 H16B 107.7
C16 C17 H17A 109.5
C16 C17 H17B 109.5
H17A C17 H17B 109.5
C16 C17 H17C 109.5
H17A C17 H17C 109.5
H17B C17 H17C 109.5
C8 C18 H18A 109.5
C8 C18 H18B 109.5
H18A C18 H18B 109.5
C8 C18 H18C 109.5
H18A C18 H18C 109.5
H18B C18 H18C 109.5

loop_
_geom_bond_atom_site_label_1
_geom_bond_atom_site_label_2
_geom_bond_distance
S O2 1.437(2)
S O3 1.438(2)
S C1 1.735(2)
S C9 1.765(2)
O1 C8 1.369(2)
O1 C7 1.378(3)
C1 C8 1.360(3)
C1 C2 1.449(3)
C2 C7 1.392(3)
C2 C3 1.398(3)
C3 C4 1.389(3)
C3 H3 0.9500
C4 C5 1.407(3)
C4 C15 1.512(3)
C5 C6 1.382(3)
C5 H5 0.9500
C6 C7 1.382(3)
C6 H6 0.9500
C8 C18 1.483(3)
C9 C14 1.391(3)
C9 C10 1.392(3)
C10 C11 1.380(3)
C10 H10 0.9500
C11 C12 1.384(4)
C11 H11 0.9500
C12 C13 1.384(4)
C12 H12 0.9500
C13 C14 1.384(3)
C13 H13 0.9500
C14 H14 0.9500
C15 C16 1.485(4)
C15 H15A 0.9900
C15 H15B 0.9900
C16 C17 1.508(3)
C16 H16A 0.9900
C16 H16B 0.9900
C17 H17A 0.9800
C17 H17B 0.9800
C17 H17C 0.9800
C18 H18A 0.9800
C18 H18B 0.9800
C18 H18C 0.9800

loop_
_geom_hbond_atom_site_label_D
_geom_hbond_atom_site_label_H
_geom_hbond_atom_site_label_A
_geom_hbond_site_symmetry_A
_geom_hbond_distance_DH
_geom_hbond_distance_HA
_geom_hbond_distance_DA
_geom_hbond_angle_DHA
C13 H13 O3 1_655 0.95 2.60 3.355(3) 136.6
C18 H18C Cg 4_676 0.98 3.29 3.947(4) 125.9

loop_
_geom_torsion_atom_site_label_1
_geom_torsion_atom_site_label_2
_geom_torsion_atom_site_label_3
_geom_torsion_atom_site_label_4
_geom_torsion
O2 S C1 C8 -27.3(2)
O3 S C1 C8 -157.57(18)
C9 S C1 C8 88.1(2)
O2 S C1 C2 160.91(17)
O3 S C1 C2 30.7(2)
C9 S C1 C2 -83.72(19)
C8 C1 C2 C7 0.4(2)
S C1 C2 C7 173.44(15)
C8 C1 C2 C3 -177.8(2)
S C1 C2 C3 -4.7(3)
C7 C2 C3 C4 -1.1(3)
C1 C2 C3 C4 176.9(2)
C2 C3 C4 C5 0.7(3)
C2 C3 C4 C15 -178.30(18)
C3 C4 C5 C6 0.1(3)
C15 C4 C5 C6 179.2(2)
C4 C5 C6 C7 -0.6(3)
C8 O1 C7 C6 177.3(2)
C8 O1 C7 C2 -0.7(2)
C5 C6 C7 O1 -177.6(2)
C5 C6 C7 C2 0.2(3)
C3 C2 C7 O1 178.77(17)
C1 C2 C7 O1 0.2(2)
C3 C2 C7 C6 0.6(3)
C1 C2 C7 C6 -177.9(2)
C2 C1 C8 O1 -0.9(2)
S C1 C8 O1 -173.94(14)
C2 C1 C8 C18 177.5(2)
S C1 C8 C18 4.4(4)
C7 O1 C8 C1 1.0(2)
C7 O1 C8 C18 -177.68(19)
O2 S C9 C14 19.23(19)
O3 S C9 C14 149.23(16)
C1 S C9 C14 -96.53(17)
O2 S C9 C10 -161.66(16)
O3 S C9 C10 -31.66(18)
C1 S C9 C10 82.58(17)
C14 C9 C10 C11 -0.2(3)
S C9 C10 C11 -179.34(16)
C9 C10 C11 C12 0.1(3)
C10 C11 C12 C13 -0.2(3)
C11 C12 C13 C14 0.3(3)
C12 C13 C14 C9 -0.4(3)
C10 C9 C14 C13 0.4(3)
S C9 C14 C13 179.49(16)
C3 C4 C15 C16 -94.1(3)
C5 C4 C15 C16 86.9(3)
C4 C15 C16 C17 -178.0(2)

loop_
_cod_related_entry_id
_cod_related_entry_database
_cod_related_entry_code
1 ChemSpider 24740604
